data_1512840
loop_
_publ_author_name
'Wenzhe Zhou'
'Xiaojia Feng'
'Hongshan Ke'
'Yangguang Li'
'Jinkui Tang'
'Enbo Wang'

_publ_section_title
;
 New polyoxometalate-based mononuclear lanthanide complexes with slow
 relaxation of magnetization
;
_journal_name_full
;
Inorganica Chimica Acta
;
_journal_page_first 770
_journal_page_last 775
_journal_paper_doi 10.1016/j.ica.2012.10.001
_journal_volume 394
_journal_year 2013
_chemical_formula_sum 'C48 H52 Mo12 N8 O50 P Tb'
_chemical_formula_weight 2882.15
_space_group_IT_number 126
_symmetry_cell_setting tetragonal
_symmetry_space_group_name_Hall '-P 4a 2bc'
_symmetry_space_group_name_H-M 'P 4/n n c :2'
_atom_sites_solution_hydrogens geom
_atom_sites_solution_primary direct
_atom_sites_solution_secondary difmap
_cell_angle_alpha 90.00
_cell_angle_beta 90.00
_cell_angle_gamma 90.00
_cell_formula_units_Z 4
_cell_length_a 16.858(3)
_cell_length_b 16.858(3)
_cell_length_c 28.341(6)
_cell_measurement_reflns_used 41734
_cell_measurement_temperature 150(2)
_cell_measurement_theta_max 27.56
_cell_measurement_theta_min 3.05
_cell_volume 8054(3)
_computing_cell_refinement PROCESS-AUTO
_computing_data_collection PROCESS-AUTO
_computing_data_reduction CrystalStructure
_computing_structure_refinement 'SHELXL-97 (Sheldrick, 1997)'
_computing_structure_solution 'SHELXS-97 (Sheldrick, 1990)'
_diffrn_ambient_temperature 150(2)
_diffrn_detector_area_resol_mean 0.01
_diffrn_measured_fraction_theta_full 0.997
_diffrn_measured_fraction_theta_max 0.997
_diffrn_measurement_device_type 'Rigaku R-AXIS RAPID IP'
_diffrn_measurement_method Oscillation
_diffrn_radiation_monochromator graphite
_diffrn_radiation_source 'fine-focus sealed tube'
_diffrn_radiation_type MoK\a
_diffrn_radiation_wavelength 0.71073
_diffrn_reflns_av_R_equivalents 0.1095
_diffrn_reflns_av_sigmaI/netI 0.0624
_diffrn_reflns_limit_h_max 20
_diffrn_reflns_limit_h_min -20
_diffrn_reflns_limit_k_max 20
_diffrn_reflns_limit_k_min -20
_diffrn_reflns_limit_l_max 32
_diffrn_reflns_limit_l_min -33
_diffrn_reflns_number 48644
_diffrn_reflns_theta_full 25.01
_diffrn_reflns_theta_max 25.01
_diffrn_reflns_theta_min 3.06
_diffrn_standards_interval_count 0
_diffrn_standards_interval_time 0
_diffrn_standards_number 0
_exptl_absorpt_coefficient_mu 2.790
_exptl_absorpt_correction_T_max 0.6053
_exptl_absorpt_correction_T_min 0.5541
_exptl_absorpt_correction_type multi-scan
_exptl_absorpt_process_details 'ABSCOR by T.Higashi  8 March, 1995'
_exptl_crystal_colour yellow
_exptl_crystal_density_diffrn 2.377
_exptl_crystal_density_method 'not measured'
_exptl_crystal_description block
_exptl_crystal_F_000 5520
_exptl_crystal_size_max 0.24
_exptl_crystal_size_mid 0.22
_exptl_crystal_size_min 0.20
_refine_diff_density_max 0.870
_refine_diff_density_min -0.934
_refine_diff_density_rms 0.153
_refine_ls_extinction_method none
_refine_ls_goodness_of_fit_ref 1.074
_refine_ls_hydrogen_treatment constr
_refine_ls_matrix_type full
_refine_ls_number_parameters 277
_refine_ls_number_reflns 3551
_refine_ls_number_restraints 12
_refine_ls_restrained_S_all 1.083
_refine_ls_R_factor_all 0.0657
_refine_ls_R_factor_gt 0.0565
_refine_ls_shift/su_max 0.000
_refine_ls_shift/su_mean 0.000
_refine_ls_structure_factor_coef Fsqd
_refine_ls_weighting_details 'calc w=1/[\s^2^(Fo^2^)+(0.0598P)^2^+89.1171P] where P=(Fo^2^+2Fc^2^)/3'
_refine_ls_weighting_scheme calc
_refine_ls_wR_factor_gt 0.1399
_refine_ls_wR_factor_ref 0.1449
_reflns_number_gt 3089
_reflns_number_total 3551
_reflns_threshold_expression >2sigma(I)
_cod_data_source_file ICA-2013-394-770-775-2.cif
_cod_data_source_block t3
_cod_original_sg_symbol_H-M P4/nnc
_cod_database_code 1512840

loop_
_symmetry_equiv_pos_as_xyz
'x, y, z'
'-y+1/2, x, z'
'-x+1/2, -y+1/2, z'
'y, -x+1/2, z'
'x, -y+1/2, -z+1/2'
'y, x, -z+1/2'
'-x+1/2, y, -z+1/2'
'-y+1/2, -x+1/2, -z+1/2'
'-x, -y, -z'
'y-1/2, -x, -z'
'x-1/2, y-1/2, -z'
'-y, x-1/2, -z'
'-x, y-1/2, z-1/2'
'-y, -x, z-1/2'
'x-1/2, -y, z-1/2'
'y-1/2, x-1/2, z-1/2'

loop_
_atom_site_label
_atom_site_type_symbol
_atom_site_fract_x
_atom_site_fract_y
_atom_site_fract_z
_atom_site_U_iso_or_equiv
_atom_site_adp_type
_atom_site_occupancy
_atom_site_symmetry_multiplicity
_atom_site_calc_flag
_atom_site_refinement_flags
P1 P 0.2500 0.2500 0.08691(13) 0.0152(7) Uani 1 4 d S
Mo1 Mo 0.16463(6) 0.05699(5) 0.08722(3) 0.0383(3) Uani 1 1 d .
Mo2 Mo 0.11175(5) 0.19606(5) 0.17537(3) 0.0338(2) Uani 1 1 d .
Mo3 Mo 0.11162(5) 0.19578(5) -0.00160(3) 0.0385(3) Uani 1 1 d .
O1 O 0.0459(4) 0.1698(4) 0.2157(2) 0.0460(18) Uani 1 1 d .
O2 O 0.1261(5) -0.0328(4) 0.0870(2) 0.050(2) Uani 1 1 d .
O3 O 0.0465(5) 0.1700(5) -0.0423(3) 0.057(2) Uani 1 1 d .
O4 O 0.1021(4) 0.1093(5) 0.1333(3) 0.063(2) Uani 1 1 d .
O5 O 0.1029(5) 0.1097(6) 0.0406(3) 0.068(3) Uani 1 1 d .
O6 O 0.0469(5) 0.2544(5) 0.0410(3) 0.066(3) Uani 1 1 d .
O7 O 0.0469(5) 0.2558(4) 0.1332(3) 0.067(3) Uani 1 1 d .
O8 O 0.1826(6) 0.2789(6) 0.1182(3) 0.015(2) Uani 0.50 1 d P
O9 O 0.2049(4) 0.1498(5) 0.1979(3) 0.058(2) Uani 1 1 d U
O10 O 0.2050(5) 0.1486(6) -0.0246(3) 0.077(3) Uani 1 1 d .
O11 O 0.1815(6) 0.2798(6) 0.0559(3) 0.020(2) Uani 0.50 1 d P
Tb1 Tb 0.7500 0.2500 0.2500 0.0233(2) Uani 1 4 d S
O12 O 0.8080(3) 0.3640(4) 0.28710(19) 0.0291(13) Uani 1 1 d .
O13 O 0.6617(3) 0.2956(3) 0.30789(19) 0.0282(13) Uani 1 1 d .
N1 N 0.8184(4) 0.3652(4) 0.3339(2) 0.0282(16) Uani 1 1 d .
C5 C 0.7584(5) 0.3912(5) 0.3615(3) 0.0283(18) Uani 1 1 d .
C1 C 0.8883(5) 0.3450(5) 0.3521(3) 0.034(2) Uani 1 1 d .
H1A H 0.9297 0.3268 0.3321 0.041 Uiso 1 1 calc R
C4 C 0.7703(6) 0.3983(6) 0.4097(3) 0.045(3) Uani 1 1 d .
H4A H 0.7284 0.4168 0.4292 0.053 Uiso 1 1 calc R
C2 C 0.9006(7) 0.3504(7) 0.3993(4) 0.053(3) Uani 1 1 d .
H2A H 0.9502 0.3341 0.4119 0.063 Uiso 1 1 calc R
C3 C 0.8432(7) 0.3787(7) 0.4296(4) 0.053(3) Uani 1 1 d .
C11 C 0.8588(9) 0.3891(9) 0.4818(4) 0.075(4) Uani 1 1 d U
H11A H 0.9133 0.3727 0.4890 0.113 Uiso 1 1 calc R
H11B H 0.8216 0.3563 0.4998 0.113 Uiso 1 1 calc R
H11C H 0.8517 0.4449 0.4904 0.113 Uiso 1 1 calc R
N2 N 0.6383(4) 0.3694(5) 0.3141(2) 0.0294(16) Uani 1 1 d .
C10 C 0.5690(5) 0.3920(6) 0.2971(3) 0.037(2) Uani 1 1 d .
H10A H 0.5381 0.3558 0.2792 0.044 Uiso 1 1 calc R
C6 C 0.6839(5) 0.4198(5) 0.3403(3) 0.0280(19) Uani 1 1 d .
C9 C 0.5411(5) 0.4678(7) 0.3052(3) 0.043(2) Uani 1 1 d .
H9A H 0.4907 0.4829 0.2931 0.051 Uiso 1 1 calc R
C7 C 0.6571(6) 0.4962(6) 0.3479(3) 0.039(2) Uani 1 1 d .
H7A H 0.6890 0.5318 0.3656 0.047 Uiso 1 1 calc R
C8 C 0.5853(6) 0.5220(6) 0.3306(4) 0.048(3) Uani 1 1 d .
C12 C 0.5567(8) 0.6051(8) 0.3411(7) 0.089(5) Uani 1 1 d .
H12A H 0.5973 0.6334 0.3592 0.134 Uiso 1 1 calc R
H12B H 0.5075 0.6025 0.3594 0.134 Uiso 1 1 calc R
H12C H 0.5469 0.6331 0.3114 0.134 Uiso 1 1 calc R

loop_
_atom_site_aniso_label
_atom_site_aniso_U_11
_atom_site_aniso_U_22
_atom_site_aniso_U_33
_atom_site_aniso_U_23
_atom_site_aniso_U_13
_atom_site_aniso_U_12
P1 0.0158(11) 0.0158(11) 0.0139(17) 0.000 0.000 0.000
Mo1 0.0625(6) 0.0243(4) 0.0282(4) -0.0013(3) -0.0041(4) -0.0208(4)
Mo2 0.0360(5) 0.0304(4) 0.0351(5) 0.0065(3) 0.0225(4) 0.0005(3)
Mo3 0.0395(5) 0.0409(5) 0.0352(5) -0.0107(4) -0.0238(4) 0.0027(4)
O1 0.041(4) 0.063(5) 0.034(4) 0.006(3) 0.014(3) -0.012(3)
O2 0.079(6) 0.027(3) 0.044(4) -0.004(3) 0.008(4) -0.027(4)
O3 0.058(5) 0.074(5) 0.039(4) -0.005(4) -0.027(4) -0.016(4)
O4 0.045(4) 0.080(6) 0.064(5) -0.051(4) -0.033(4) 0.034(4)
O5 0.047(5) 0.100(7) 0.058(5) 0.054(5) 0.027(4) 0.035(4)
O6 0.099(6) 0.041(4) 0.058(5) -0.015(4) 0.056(5) -0.023(4)
O7 0.106(7) 0.040(4) 0.055(4) 0.020(4) -0.060(5) -0.037(4)
O8 0.022(5) 0.016(5) 0.008(4) 0.001(4) -0.001(4) -0.003(4)
O9 0.037(4) 0.081(5) 0.058(4) -0.051(4) -0.023(3) 0.026(4)
O10 0.043(4) 0.107(7) 0.080(6) 0.069(6) 0.029(4) 0.036(5)
O11 0.026(6) 0.025(5) 0.010(5) 0.001(4) -0.005(4) -0.002(5)
Tb1 0.0234(4) 0.0333(4) 0.0131(3) 0.000 0.000 0.000
O12 0.027(3) 0.043(3) 0.017(3) -0.003(3) 0.000(2) -0.002(3)
O13 0.026(3) 0.032(3) 0.026(3) -0.003(2) 0.007(2) -0.001(3)
N1 0.024(4) 0.033(4) 0.028(4) -0.007(3) -0.006(3) 0.002(3)
C5 0.029(5) 0.031(4) 0.025(4) -0.006(3) -0.006(4) 0.013(4)
C1 0.027(4) 0.034(5) 0.040(5) -0.015(4) -0.012(4) 0.009(4)
C4 0.050(6) 0.059(7) 0.025(5) -0.020(4) -0.009(4) 0.025(5)
C2 0.056(7) 0.064(7) 0.038(5) -0.021(5) -0.019(5) 0.040(6)
C3 0.066(7) 0.058(7) 0.034(5) -0.019(5) -0.023(5) 0.032(6)
C11 0.081(7) 0.093(8) 0.053(6) -0.020(6) -0.021(6) 0.032(6)
N2 0.018(3) 0.050(5) 0.019(3) 0.005(3) -0.001(3) 0.003(3)
C10 0.025(4) 0.062(6) 0.024(4) 0.008(4) -0.002(4) 0.002(4)
C6 0.025(4) 0.040(5) 0.019(4) -0.002(4) -0.001(3) 0.009(4)
C9 0.023(5) 0.062(7) 0.043(5) 0.016(5) -0.004(4) 0.005(5)
C7 0.039(5) 0.034(5) 0.044(5) -0.003(4) -0.006(4) 0.010(4)
C8 0.044(6) 0.041(6) 0.059(7) -0.001(5) -0.002(5) 0.020(5)
C12 0.049(8) 0.063(9) 0.156(16) -0.010(10) -0.018(9) 0.035(7)

loop_
_atom_type_symbol
_atom_type_description
_atom_type_scat_dispersion_real
_atom_type_scat_dispersion_imag
_atom_type_scat_source
C C 0.0033 0.0016 'International Tables Vol C Tables 4.2.6.8 and 6.1.1.4'
H H 0.0000 0.0000 'International Tables Vol C Tables 4.2.6.8 and 6.1.1.4'
N N 0.0061 0.0033 'International Tables Vol C Tables 4.2.6.8 and 6.1.1.4'
O O 0.0106 0.0060 'International Tables Vol C Tables 4.2.6.8 and 6.1.1.4'
Mo Mo -1.6832 0.6857 'International Tables Vol C Tables 4.2.6.8 and 6.1.1.4'
Tb Tb -0.1723 4.1537 'International Tables Vol C Tables 4.2.6.8 and 6.1.1.4'
P P 0.1023 0.0942 'International Tables Vol C Tables 4.2.6.8 and 6.1.1.4'

loop_
_geom_angle_atom_site_label_1
_geom_angle_atom_site_label_2
_geom_angle_atom_site_label_3
_geom_angle
_geom_angle_site_symmetry_1
_geom_angle_site_symmetry_3
O8 P1 O8 70.1(4) 3 4
O8 P1 O8 70.1(4) 3 2
O8 P1 O8 108.7(7) 4 2
O8 P1 O8 108.7(7) 3 .
O8 P1 O8 70.1(4) 4 .
O8 P1 O8 70.1(4) 2 .
O8 P1 O11 179.2(6) 3 .
O8 P1 O11 109.3(5) 4 .
O8 P1 O11 109.7(5) 2 .
O8 P1 O11 70.6(5) . .
O8 P1 O11 70.6(5) 3 3
O8 P1 O11 109.7(5) 4 3
O8 P1 O11 109.3(5) 2 3
O8 P1 O11 179.2(6) . 3
O11 P1 O11 110.1(8) . 3
O8 P1 O11 109.7(5) 3 2
O8 P1 O11 179.2(6) 4 2
O8 P1 O11 70.6(5) 2 2
O8 P1 O11 109.3(5) . 2
O11 P1 O11 70.8(4) . 2
O11 P1 O11 70.8(4) 3 2
O8 P1 O11 109.3(5) 3 4
O8 P1 O11 70.6(5) 4 4
O8 P1 O11 179.2(6) 2 4
O8 P1 O11 109.7(5) . 4
O11 P1 O11 70.8(4) . 4
O11 P1 O11 70.8(4) 3 4
O11 P1 O11 110.1(8) 2 4
O2 Mo1 O7 101.6(4) . 2
O2 Mo1 O4 102.2(4) . .
O7 Mo1 O4 87.8(3) 2 .
O2 Mo1 O6 101.4(4) . 2
O7 Mo1 O6 87.6(3) 2 2
O4 Mo1 O6 156.4(4) . 2
O2 Mo1 O5 102.2(4) . .
O7 Mo1 O5 156.2(4) 2 .
O4 Mo1 O5 87.6(3) . .
O6 Mo1 O5 87.4(3) 2 .
O2 Mo1 O11 158.6(3) . 2
O7 Mo1 O11 93.2(4) 2 2
O4 Mo1 O11 93.7(4) . 2
O6 Mo1 O11 63.5(4) 2 2
O5 Mo1 O11 63.9(4) . 2
O2 Mo1 O8 159.5(3) . 2
O7 Mo1 O8 63.8(3) 2 2
O4 Mo1 O8 64.7(3) . 2
O6 Mo1 O8 92.6(4) 2 2
O5 Mo1 O8 93.3(4) . 2
O11 Mo1 O8 41.9(3) 2 2
O1 Mo2 O9 102.5(4) . .
O1 Mo2 O4 99.8(4) . .
O9 Mo2 O4 88.0(3) . .
O1 Mo2 O9 103.3(4) . 4
O9 Mo2 O9 88.2(5) . 4
O4 Mo2 O9 156.9(4) . 4
O1 Mo2 O7 100.9(4) . .
O9 Mo2 O7 156.6(4) . .
O4 Mo2 O7 87.9(3) . .
O9 Mo2 O7 86.6(3) 4 .
O1 Mo2 O8 159.6(4) . .
O9 Mo2 O8 93.1(4) . .
O4 Mo2 O8 93.8(4) . .
O9 Mo2 O8 63.7(3) 4 .
O7 Mo2 O8 64.1(3) . .
O1 Mo2 O8 158.7(3) . 2
O9 Mo2 O8 63.7(3) . 2
O4 Mo2 O8 65.1(3) . 2
O9 Mo2 O8 92.8(4) 4 2
O7 Mo2 O8 93.7(4) . 2
O8 Mo2 O8 41.7(4) . 2
O3 Mo3 O10 101.8(5) . .
O3 Mo3 O5 100.8(4) . .
O10 Mo3 O5 87.6(3) . .
O3 Mo3 O10 102.2(4) . 4
O10 Mo3 O10 88.8(5) . 4
O5 Mo3 O10 157.0(4) . 4
O3 Mo3 O6 101.4(4) . .
O10 Mo3 O6 156.8(4) . .
O5 Mo3 O6 87.4(4) . .
O10 Mo3 O6 87.0(3) 4 .
O3 Mo3 O11 158.9(4) . .
O10 Mo3 O11 94.1(4) . .
O5 Mo3 O11 93.5(4) . .
O10 Mo3 O11 64.1(4) 4 .
O6 Mo3 O11 63.6(4) . .
O3 Mo3 O11 158.6(4) . 2
O10 Mo3 O11 64.2(4) . 2
O5 Mo3 O11 64.1(4) . 2
O10 Mo3 O11 93.9(4) 4 2
O6 Mo3 O11 93.3(4) . 2
O11 Mo3 O11 42.4(4) . 2
Mo2 O4 Mo1 138.1(5) . .
Mo3 O5 Mo1 139.2(5) . .
Mo1 O6 Mo3 139.4(5) 4 .
Mo1 O7 Mo2 139.5(5) 4 .
P1 O8 O8 54.94(18) . 2
P1 O8 O8 54.94(18) . 4
O8 O8 O8 90.000(2) 2 4
P1 O8 O11 55.1(5) . .
O8 O8 O11 90.7(5) 2 .
O8 O8 O11 90.4(5) 4 .
P1 O8 Mo2 124.5(5) . .
O8 O8 Mo2 69.6(5) 2 .
O8 O8 Mo2 131.6(3) 4 .
O11 O8 Mo2 131.3(6) . .
P1 O8 Mo2 123.7(5) . 4
O8 O8 Mo2 131.3(3) 2 4
O8 O8 Mo2 68.7(5) 4 4
O11 O8 Mo2 130.7(6) . 4
Mo2 O8 Mo2 92.1(3) . 4
P1 O8 Mo1 123.6(5) . 4
O8 O8 Mo1 132.3(6) 2 4
O8 O8 Mo1 130.5(6) 4 4
O11 O8 Mo1 68.5(5) . 4
Mo2 O8 Mo1 92.1(3) . 4
Mo2 O8 Mo1 91.4(3) 4 4
Mo2 O9 Mo2 140.0(5) . 2
Mo3 O10 Mo3 139.2(6) . 2
P1 O11 O8 54.3(4) . .
P1 O11 O11 54.58(19) . 2
O8 O11 O11 89.3(5) . 2
P1 O11 O11 54.58(19) . 4
O8 O11 O11 89.6(5) . 4
O11 O11 O11 90.000(2) 2 4
P1 O11 Mo3 123.5(6) . .
O8 O11 Mo3 131.5(6) . .
O11 O11 Mo3 68.9(5) 2 .
O11 O11 Mo3 131.1(3) 4 .
P1 O11 Mo3 123.2(6) . 4
O8 O11 Mo3 131.8(6) . 4
O11 O11 Mo3 131.0(3) 2 4
O11 O11 Mo3 68.7(5) 4 4
Mo3 O11 Mo3 92.1(3) . 4
P1 O11 Mo1 123.9(5) . 4
O8 O11 Mo1 69.6(5) . 4
O11 O11 Mo1 131.8(6) 2 4
O11 O11 Mo1 130.8(6) 4 4
Mo3 O11 Mo1 92.9(3) . 4
Mo3 O11 Mo1 92.2(3) 4 4
O13 Tb1 O13 91.2(3) 3_655 .
O13 Tb1 O13 101.2(3) 3_655 7_655
O13 Tb1 O13 141.7(3) . 7_655
O13 Tb1 O13 141.7(3) 3_655 5
O13 Tb1 O13 101.2(3) . 5
O13 Tb1 O13 91.2(3) 7_655 5
O13 Tb1 O12 72.4(2) 3_655 .
O13 Tb1 O12 71.92(19) . .
O13 Tb1 O12 77.61(19) 7_655 .
O13 Tb1 O12 145.9(2) 5 .
O13 Tb1 O12 71.92(19) 3_655 3_655
O13 Tb1 O12 72.4(2) . 3_655
O13 Tb1 O12 145.9(2) 7_655 3_655
O13 Tb1 O12 77.61(19) 5 3_655
O12 Tb1 O12 128.0(3) . 3_655
O13 Tb1 O12 77.61(19) 3_655 5
O13 Tb1 O12 145.9(2) . 5
O13 Tb1 O12 72.4(2) 7_655 5
O13 Tb1 O12 71.92(19) 5 5
O12 Tb1 O12 131.9(3) . 5
O12 Tb1 O12 73.6(3) 3_655 5
O13 Tb1 O12 145.9(2) 3_655 7_655
O13 Tb1 O12 77.61(19) . 7_655
O13 Tb1 O12 71.92(19) 7_655 7_655
O13 Tb1 O12 72.4(2) 5 7_655
O12 Tb1 O12 73.6(3) . 7_655
O12 Tb1 O12 131.9(3) 3_655 7_655
O12 Tb1 O12 128.0(3) 5 7_655
N1 O12 Tb1 120.0(5) . .
N2 O13 Tb1 126.4(5) . .
C1 N1 O12 119.8(7) . .
C1 N1 C5 121.3(7) . .
O12 N1 C5 118.8(7) . .
N1 C5 C4 119.4(8) . .
N1 C5 C6 120.4(7) . .
C4 C5 C6 119.8(8) . .
N1 C1 C2 120.0(9) . .
N1 C1 H1A 120.0 . .
C2 C1 H1A 120.0 . .
C5 C4 C3 120.5(9) . .
C5 C4 H4A 119.8 . .
C3 C4 H4A 119.8 . .
C1 C2 C3 122.1(9) . .
C1 C2 H2A 119.0 . .
C3 C2 H2A 119.0 . .
C2 C3 C4 116.6(9) . .
C2 C3 C11 121.8(10) . .
C4 C3 C11 121.6(10) . .
C3 C11 H11A 109.5 . .
C3 C11 H11B 109.5 . .
H11A C11 H11B 109.5 . .
C3 C11 H11C 109.5 . .
H11A C11 H11C 109.5 . .
H11B C11 H11C 109.5 . .
O13 N2 C10 119.2(8) . .
O13 N2 C6 119.5(7) . .
C10 N2 C6 121.2(8) . .
N2 C10 C9 120.5(9) . .
N2 C10 H10A 119.8 . .
C9 C10 H10A 119.8 . .
N2 C6 C7 118.7(8) . .
N2 C6 C5 119.9(8) . .
C7 C6 C5 121.3(8) . .
C10 C9 C8 121.0(9) . .
C10 C9 H9A 119.5 . .
C8 C9 H9A 119.5 . .
C8 C7 C6 121.8(9) . .
C8 C7 H7A 119.1 . .
C6 C7 H7A 119.1 . .
C7 C8 C9 116.7(9) . .
C7 C8 C12 120.3(11) . .
C9 C8 C12 123.0(10) . .
C8 C12 H12A 109.5 . .
C8 C12 H12B 109.5 . .
H12A C12 H12B 109.5 . .
C8 C12 H12C 109.5 . .
H12A C12 H12C 109.5 . .
H12B C12 H12C 109.5 . .

loop_
_geom_bond_atom_site_label_1
_geom_bond_atom_site_label_2
_geom_bond_distance
_geom_bond_site_symmetry_2
P1 O8 1.522(10) 3
P1 O8 1.522(10) 4
P1 O8 1.522(10) 2
P1 O8 1.522(10) .
P1 O11 1.536(10) .
P1 O11 1.536(10) 3
P1 O11 1.536(10) 2
P1 O11 1.536(10) 4
Mo1 O2 1.647(6) .
Mo1 O7 1.877(7) 2
Mo1 O4 1.896(7) .
Mo1 O6 1.900(7) 2
Mo1 O5 1.902(7) .
Mo1 O11 2.464(10) 2
Mo1 O8 2.482(10) 2
Mo2 O1 1.653(6) .
Mo2 O9 1.865(7) .
Mo2 O4 1.894(7) .
Mo2 O9 1.900(7) 4
Mo2 O7 1.908(7) .
Mo2 O8 2.450(9) .
Mo2 O8 2.464(9) 2
Mo3 O3 1.650(6) .
Mo3 O10 1.879(7) .
Mo3 O5 1.886(7) .
Mo3 O10 1.900(7) 4
Mo3 O6 1.903(7) .
Mo3 O11 2.459(10) .
Mo3 O11 2.462(10) 2
O6 Mo1 1.900(7) 4
O7 Mo1 1.877(7) 4
O8 O8 1.748(14) 2
O8 O8 1.748(14) 4
O8 O11 1.767(13) .
O8 Mo2 2.464(9) 4
O8 Mo1 2.482(10) 4
O9 Mo2 1.900(7) 2
O10 Mo3 1.900(7) 2
O11 O11 1.781(15) 2
O11 O11 1.781(15) 4
O11 Mo3 2.462(10) 4
O11 Mo1 2.464(10) 4
Tb1 O13 2.344(5) 3_655
Tb1 O13 2.344(5) .
Tb1 O13 2.344(5) 7_655
Tb1 O13 2.344(5) 5
Tb1 O12 2.399(6) .
Tb1 O12 2.399(6) 3_655
Tb1 O12 2.399(6) 5
Tb1 O12 2.399(6) 7_655
O12 N1 1.337(9) .
O13 N2 1.318(9) .
N1 C1 1.332(11) .
N1 C5 1.353(11) .
C5 C4 1.385(12) .
C5 C6 1.474(11) .
C1 C2 1.357(13) .
C1 H1A 0.9500 .
C4 C3 1.393(14) .
C4 H4A 0.9500 .
C2 C3 1.379(15) .
C2 H2A 0.9500 .
C3 C11 1.511(15) .
C11 H11A 0.9800 .
C11 H11B 0.9800 .
C11 H11C 0.9800 .
N2 C10 1.321(11) .
N2 C6 1.364(11) .
C10 C9 1.382(15) .
C10 H10A 0.9500 .
C6 C7 1.382(12) .
C9 C8 1.382(15) .
C9 H9A 0.9500 .
C7 C8 1.377(14) .
C7 H7A 0.9500 .
C8 C12 1.509(15) .
C12 H12A 0.9800 .
C12 H12B 0.9800 .
C12 H12C 0.9800 .
